data_4028373
loop_
_publ_author_name
'Wei Wang'
'Wen-Jie Zhang'
'Lei Wang'
'Ching Kheng Quah'
'Hoong-Kun Fun'
'Jian-Hua Xu'
'Yan Zhang'

_publ_section_title
;
 Photoinduced Reactions of para-Quinones with Bicyclopropylidene Leading
 to Diverse Polycyclic Compounds with Spirocyclopropanes
;
_journal_name_full 'Journal of Organic Chemistry'
_journal_page_first 6211
_journal_page_last 6222
_journal_paper_doi 10.1021/jo4008767
_journal_volume 78
_journal_year 2013
_chemical_formula_moiety 'C19 H20 O3'
_chemical_formula_sum 'C19 H20 O3'
_chemical_formula_weight 296.35
_chemical_name_systematic
; 
 ? 
;
_space_group_IT_number 61
_symmetry_cell_setting orthorhombic
_symmetry_space_group_name_Hall '-P 2ac 2ab'
_symmetry_space_group_name_H-M 'P b c a'
_atom_sites_solution_hydrogens geom
_atom_sites_solution_primary direct
_atom_sites_solution_secondary difmap
_audit_creation_method SHELXL-97
_cell_angle_alpha 90.00
_cell_angle_beta 90.00
_cell_angle_gamma 90.00
_cell_formula_units_Z 16
_cell_length_a 18.333(4)
_cell_length_b 10.937(2)
_cell_length_c 31.096(6)
_cell_measurement_reflns_used 9899
_cell_measurement_temperature 100(1)
_cell_measurement_theta_max 30.19
_cell_measurement_theta_min 2.27
_cell_volume 6235(2)
_computing_cell_refinement 'SAINT (Bruker, 2009)'
_computing_data_collection 'APEX2 (Bruker, 2009)'
_computing_data_reduction SAINT
_computing_molecular_graphics SHELXTL
_computing_publication_material 'SHELXTL and PLATON (Spek, 2009)'
_computing_structure_refinement SHELXTL
_computing_structure_solution 'SHELXTL (Sheldrick, 2008)'
_diffrn_ambient_temperature 100
_diffrn_measured_fraction_theta_full 0.994
_diffrn_measured_fraction_theta_max 0.994
_diffrn_measurement_device_type
;
Bruker SMART APEX II DUO CCD area-detector diffractometer 
;
_diffrn_measurement_method '\f and \w scans'
_diffrn_radiation_monochromator graphite
_diffrn_radiation_source 'fine-focus sealed tube'
_diffrn_radiation_type MoK\a
_diffrn_radiation_wavelength 0.71073
_diffrn_reflns_av_R_equivalents 0.0572
_diffrn_reflns_av_sigmaI/netI 0.0382
_diffrn_reflns_limit_h_max 25
_diffrn_reflns_limit_h_min -25
_diffrn_reflns_limit_k_max 15
_diffrn_reflns_limit_k_min -15
_diffrn_reflns_limit_l_max 42
_diffrn_reflns_limit_l_min -44
_diffrn_reflns_number 64488
_diffrn_reflns_theta_full 30.25
_diffrn_reflns_theta_max 30.25
_diffrn_reflns_theta_min 1.31
_diffrn_standards_number 0
_exptl_absorpt_coefficient_mu 0.084
_exptl_absorpt_correction_T_max 0.9852
_exptl_absorpt_correction_T_min 0.9674
_exptl_absorpt_correction_type multi-scan
_exptl_absorpt_process_details '(<i>SADABS</i>; Bruker, 2009)'
_exptl_crystal_colour colourless
_exptl_crystal_density_diffrn 1.263
_exptl_crystal_description block
_exptl_crystal_F_000 2528
_exptl_crystal_size_max 0.396
_exptl_crystal_size_mid 0.271
_exptl_crystal_size_min 0.177
_refine_diff_density_max 0.367
_refine_diff_density_min -0.265
_refine_diff_density_rms 0.056
_refine_ls_extinction_method none
_refine_ls_goodness_of_fit_ref 1.039
_refine_ls_hydrogen_treatment mixed
_refine_ls_matrix_type full
_refine_ls_number_parameters 409
_refine_ls_number_reflns 9242
_refine_ls_number_restraints 0
_refine_ls_restrained_S_all 1.039
_refine_ls_R_factor_all 0.0664
_refine_ls_R_factor_gt 0.0451
_refine_ls_shift/su_max 0.001
_refine_ls_shift/su_mean 0.001
_refine_ls_structure_factor_coef Fsqd
_refine_ls_weighting_details 'calc w=1/[\s^2^(Fo^2^)+(0.0583P)^2^+2.0238P] where P=(Fo^2^+2Fc^2^)/3'
_refine_ls_weighting_scheme calc
_refine_ls_wR_factor_gt 0.1096
_refine_ls_wR_factor_ref 0.1256
_reflns_number_gt 6968
_reflns_number_total 9242
_reflns_threshold_expression I>2\s(I)
_cod_data_source_file jo4008767_si_002_4.cif
_cod_data_source_block Compound_13b
_cod_database_code 4028373

loop_
_symmetry_equiv_pos_as_xyz
'x, y, z'
'-x+1/2, -y, z+1/2'
'-x, y+1/2, -z+1/2'
'x+1/2, -y+1/2, -z'
'-x, -y, -z'
'x-1/2, y, -z-1/2'
'x, -y-1/2, z-1/2'
'-x-1/2, y-1/2, z'

loop_
_atom_site_label
_atom_site_type_symbol
_atom_site_fract_x
_atom_site_fract_y
_atom_site_fract_z
_atom_site_U_iso_or_equiv
_atom_site_adp_type
_atom_site_occupancy
_atom_site_symmetry_multiplicity
_atom_site_calc_flag
_atom_site_refinement_flags
O1A O 0.30364(4) 0.71265(7) 0.03201(3) 0.01621(17) Uani 1 1 d .
O2A O 0.08214(6) 0.90054(12) -0.05751(4) 0.0469(3) Uani 1 1 d .
O3A O 0.27705(4) 0.99392(7) 0.03314(3) 0.01742(17) Uani 1 1 d .
C1A C 0.22357(6) 0.89725(10) 0.02902(4) 0.0136(2) Uani 1 1 d .
C2A C 0.27931(6) 0.81191(10) 0.00679(4) 0.0130(2) Uani 1 1 d .
C3A C 0.26193(6) 0.77213(10) -0.03860(4) 0.0152(2) Uani 1 1 d .
C4A C 0.31329(7) 0.69994(11) -0.06028(4) 0.0196(2) Uani 1 1 d .
H4AA H 0.3567 0.6756 -0.0459 0.024 Uiso 1 1 calc R
C5A C 0.30150(7) 0.66366(12) -0.10242(4) 0.0256(3) Uani 1 1 d .
H5AA H 0.3368 0.6147 -0.1167 0.031 Uiso 1 1 calc R
C6A C 0.23816(8) 0.69867(13) -0.12392(4) 0.0293(3) Uani 1 1 d .
H6AA H 0.2304 0.6744 -0.1529 0.035 Uiso 1 1 calc R
C7A C 0.18687(8) 0.76881(12) -0.10284(4) 0.0257(3) Uani 1 1 d .
H7AA H 0.1436 0.7923 -0.1174 0.031 Uiso 1 1 calc R
C8A C 0.19777(7) 0.80605(11) -0.06005(4) 0.0187(2) Uani 1 1 d .
C9A C 0.13976(7) 0.87971(12) -0.03907(4) 0.0236(3) Uani 1 1 d .
C10A C 0.15126(6) 0.92629(10) 0.00575(4) 0.0172(2) Uani 1 1 d .
H10A H 0.1408 1.0159 0.0071 0.021 Uiso 1 1 calc R
C11A C 0.11095(6) 0.85876(11) 0.04219(4) 0.0210(2) Uani 1 1 d .
C12A C 0.05987(8) 0.75207(14) 0.03738(6) 0.0363(4) Uani 1 1 d .
H12A H 0.0663 0.6817 0.0571 0.044 Uiso 1 1 calc R
H12B H 0.0432 0.7307 0.0080 0.044 Uiso 1 1 calc R
C13A C 0.03365(7) 0.87215(14) 0.05651(6) 0.0355(4) Uani 1 1 d .
H13A H 0.0009 0.9237 0.0388 0.043 Uiso 1 1 calc R
H13B H 0.0240 0.8747 0.0878 0.043 Uiso 1 1 calc R
C14A C 0.18006(7) 0.86116(11) 0.06862(4) 0.0196(2) Uani 1 1 d .
C15A C 0.20034(9) 0.78944(15) 0.10784(5) 0.0350(3) Uani 1 1 d .
H15A H 0.2509 0.7584 0.1099 0.042 Uiso 1 1 calc R
H15B H 0.1628 0.7354 0.1206 0.042 Uiso 1 1 calc R
C16A C 0.18879(8) 0.92580(15) 0.11103(4) 0.0315(3) Uani 1 1 d .
H16A H 0.1441 0.9552 0.1256 0.038 Uiso 1 1 calc R
H16B H 0.2323 0.9782 0.1150 0.038 Uiso 1 1 calc R
C17A C 0.33371(6) 0.92240(10) 0.01060(4) 0.0141(2) Uani 1 1 d .
C18A C 0.35493(7) 0.98565(12) -0.03080(4) 0.0216(2) Uani 1 1 d .
H18A H 0.3769 1.0652 -0.0242 0.032 Uiso 1 1 calc R
H18B H 0.3114 0.9977 -0.0486 0.032 Uiso 1 1 calc R
H18C H 0.3902 0.9351 -0.0464 0.032 Uiso 1 1 calc R
C19A C 0.39868(7) 0.89971(11) 0.03947(4) 0.0212(2) Uani 1 1 d .
H19A H 0.4269 0.9753 0.0424 0.032 Uiso 1 1 calc R
H19B H 0.4295 0.8360 0.0268 0.032 Uiso 1 1 calc R
H19C H 0.3817 0.8731 0.0678 0.032 Uiso 1 1 calc R
O1B O 0.64769(5) 1.18642(8) 0.22007(3) 0.01866(18) Uani 1 1 d .
O2B O 0.44629(5) 0.88428(9) 0.29428(3) 0.0271(2) Uani 1 1 d .
O3B O 0.64128(4) 0.90890(8) 0.20597(3) 0.01848(18) Uani 1 1 d .
C1B C 0.58029(6) 0.98915(10) 0.21131(4) 0.0147(2) Uani 1 1 d .
C2B C 0.62407(6) 1.07782(10) 0.24024(4) 0.0145(2) Uani 1 1 d .
C3B C 0.59269(6) 1.10495(10) 0.28433(4) 0.0159(2) Uani 1 1 d .
C4B C 0.62753(7) 1.19253(12) 0.30981(4) 0.0216(2) Uani 1 1 d .
H4BA H 0.6701 1.2322 0.2993 0.026 Uiso 1 1 calc R
C5B C 0.60094(7) 1.22235(13) 0.35019(4) 0.0268(3) Uani 1 1 d .
H5BA H 0.6253 1.2824 0.3670 0.032 Uiso 1 1 calc R
C6B C 0.53871(7) 1.16514(13) 0.36649(4) 0.0256(3) Uani 1 1 d .
H6BA H 0.5204 1.1864 0.3941 0.031 Uiso 1 1 calc R
C7B C 0.50424(7) 1.07733(12) 0.34197(4) 0.0210(2) Uani 1 1 d .
H7BA H 0.4621 1.0375 0.3530 0.025 Uiso 1 1 calc R
C8B C 0.53054(6) 1.04593(11) 0.30101(4) 0.0163(2) Uani 1 1 d .
C9B C 0.49179(6) 0.94942(11) 0.27649(4) 0.0174(2) Uani 1 1 d .
C10B C 0.50811(6) 0.93625(10) 0.22966(4) 0.0160(2) Uani 1 1 d .
H10B H 0.5012 0.8496 0.2202 0.019 Uiso 1 1 calc R
C11B C 0.46863(6) 1.02516(11) 0.19866(4) 0.0184(2) Uani 1 1 d .
C12B C 0.42216(7) 1.13272(12) 0.21117(5) 0.0269(3) Uani 1 1 d .
H12C H 0.4312 1.2116 0.1965 0.032 Uiso 1 1 calc R
H12D H 0.4069 1.1396 0.2416 0.032 Uiso 1 1 calc R
C13B C 0.39093(7) 1.02838(13) 0.18476(5) 0.0277(3) Uani 1 1 d .
H13C H 0.3564 0.9720 0.1991 0.033 Uiso 1 1 calc R
H13D H 0.3807 1.0439 0.1540 0.033 Uiso 1 1 calc R
C14B C 0.53788(6) 1.03416(11) 0.17253(4) 0.0179(2) Uani 1 1 d .
C15B C 0.55842(8) 1.11797(14) 0.13671(4) 0.0285(3) Uani 1 1 d .
H15C H 0.6090 1.1498 0.1361 0.034 Uiso 1 1 calc R
H15D H 0.5209 1.1754 0.1260 0.034 Uiso 1 1 calc R
C16B C 0.54727(7) 0.98288(13) 0.12813(4) 0.0262(3) Uani 1 1 d .
H16C H 0.5029 0.9579 0.1123 0.031 Uiso 1 1 calc R
H16D H 0.5910 0.9323 0.1224 0.031 Uiso 1 1 calc R
C17B C 0.68590(6) 0.97866(11) 0.23679(4) 0.0157(2) Uani 1 1 d .
C18B C 0.69885(7) 0.90169(12) 0.27641(4) 0.0216(2) Uani 1 1 d .
H18D H 0.7275 0.8294 0.2687 0.032 Uiso 1 1 calc R
H18E H 0.6519 0.8759 0.2884 0.032 Uiso 1 1 calc R
H18F H 0.7255 0.9498 0.2978 0.032 Uiso 1 1 calc R
C19B C 0.75648(6) 1.02162(12) 0.21642(4) 0.0223(3) Uani 1 1 d .
H19D H 0.7888 0.9514 0.2119 0.033 Uiso 1 1 calc R
H19E H 0.7803 1.0808 0.2355 0.033 Uiso 1 1 calc R
H19F H 0.7459 1.0604 0.1887 0.033 Uiso 1 1 calc R
H1OA H 0.2703(10) 0.6540(18) 0.0313(6) 0.041(5) Uiso 1 1 d .
H1OB H 0.6104(11) 1.236(2) 0.2188(6) 0.052(6) Uiso 1 1 d .

loop_
_atom_site_aniso_label
_atom_site_aniso_U_11
_atom_site_aniso_U_22
_atom_site_aniso_U_33
_atom_site_aniso_U_23
_atom_site_aniso_U_13
_atom_site_aniso_U_12
O1A 0.0183(4) 0.0107(4) 0.0196(4) 0.0031(3) -0.0012(3) 0.0011(3)
O2A 0.0352(6) 0.0588(8) 0.0466(7) -0.0233(6) -0.0256(5) 0.0231(5)
O3A 0.0166(4) 0.0120(4) 0.0237(4) -0.0037(3) 0.0011(3) -0.0009(3)
C1A 0.0153(5) 0.0100(5) 0.0154(5) -0.0006(4) -0.0012(4) -0.0007(4)
C2A 0.0148(5) 0.0099(5) 0.0144(5) 0.0006(4) -0.0008(4) 0.0001(4)
C3A 0.0185(5) 0.0116(5) 0.0157(5) -0.0012(4) -0.0002(4) -0.0026(4)
C4A 0.0215(5) 0.0164(5) 0.0208(6) -0.0019(5) 0.0026(4) -0.0013(4)
C5A 0.0314(7) 0.0238(6) 0.0215(6) -0.0077(5) 0.0058(5) -0.0045(5)
C6A 0.0387(8) 0.0303(7) 0.0190(6) -0.0075(5) -0.0017(5) -0.0072(6)
C7A 0.0313(7) 0.0246(6) 0.0212(6) -0.0035(5) -0.0092(5) -0.0038(5)
C8A 0.0221(6) 0.0150(5) 0.0189(6) -0.0018(4) -0.0034(4) -0.0016(4)
C9A 0.0235(6) 0.0210(6) 0.0264(6) -0.0034(5) -0.0088(5) 0.0041(5)
C10A 0.0165(5) 0.0126(5) 0.0225(6) -0.0020(4) -0.0028(4) 0.0023(4)
C11A 0.0166(5) 0.0141(5) 0.0324(7) -0.0035(5) 0.0050(5) 0.0008(4)
C12A 0.0249(6) 0.0215(6) 0.0626(11) -0.0086(7) 0.0125(7) -0.0064(5)
C13A 0.0197(6) 0.0268(7) 0.0600(10) -0.0089(7) 0.0125(6) 0.0006(5)
C14A 0.0209(5) 0.0179(5) 0.0199(6) 0.0013(5) 0.0052(4) 0.0027(4)
C15A 0.0402(8) 0.0405(9) 0.0243(7) 0.0132(6) 0.0109(6) 0.0117(7)
C16A 0.0367(8) 0.0390(8) 0.0190(6) -0.0027(6) 0.0057(5) 0.0063(6)
C17A 0.0150(5) 0.0112(5) 0.0160(5) 0.0002(4) -0.0003(4) -0.0004(4)
C18A 0.0271(6) 0.0193(6) 0.0186(6) 0.0034(5) -0.0003(5) -0.0077(5)
C19A 0.0190(5) 0.0193(6) 0.0254(6) 0.0020(5) -0.0062(5) -0.0014(4)
O1B 0.0170(4) 0.0151(4) 0.0239(4) 0.0033(3) 0.0037(3) -0.0008(3)
O2B 0.0286(5) 0.0244(5) 0.0282(5) -0.0011(4) 0.0097(4) -0.0109(4)
O3B 0.0136(4) 0.0213(4) 0.0206(4) -0.0060(3) -0.0027(3) 0.0039(3)
C1B 0.0118(4) 0.0161(5) 0.0163(5) 0.0006(4) 0.0007(4) 0.0019(4)
C2B 0.0120(5) 0.0144(5) 0.0170(5) 0.0019(4) 0.0010(4) -0.0001(4)
C3B 0.0147(5) 0.0153(5) 0.0177(5) 0.0005(4) 0.0008(4) 0.0003(4)
C4B 0.0194(5) 0.0229(6) 0.0226(6) -0.0037(5) 0.0029(5) -0.0046(4)
C5B 0.0269(6) 0.0284(7) 0.0252(7) -0.0088(6) 0.0033(5) -0.0058(5)
C6B 0.0275(6) 0.0280(7) 0.0212(6) -0.0047(5) 0.0062(5) -0.0001(5)
C7B 0.0199(5) 0.0222(6) 0.0208(6) 0.0004(5) 0.0060(4) -0.0004(4)
C8B 0.0153(5) 0.0148(5) 0.0189(5) 0.0010(4) 0.0020(4) 0.0004(4)
C9B 0.0159(5) 0.0146(5) 0.0217(6) 0.0015(4) 0.0018(4) 0.0003(4)
C10B 0.0139(5) 0.0149(5) 0.0192(5) 0.0010(4) -0.0004(4) -0.0006(4)
C11B 0.0135(5) 0.0185(5) 0.0233(6) 0.0025(5) -0.0023(4) 0.0007(4)
C12B 0.0175(5) 0.0225(6) 0.0407(8) 0.0016(6) -0.0001(5) 0.0044(5)
C13B 0.0153(5) 0.0284(7) 0.0393(8) 0.0028(6) -0.0058(5) 0.0009(5)
C14B 0.0153(5) 0.0205(6) 0.0178(5) 0.0032(5) -0.0022(4) -0.0003(4)
C15B 0.0285(7) 0.0329(7) 0.0239(6) 0.0097(6) -0.0035(5) -0.0046(6)
C16B 0.0265(6) 0.0350(7) 0.0170(6) 0.0011(5) -0.0034(5) -0.0014(5)
C17B 0.0132(5) 0.0171(5) 0.0168(5) -0.0017(4) -0.0012(4) 0.0018(4)
C18B 0.0189(5) 0.0231(6) 0.0229(6) 0.0018(5) -0.0031(4) 0.0039(4)
C19B 0.0144(5) 0.0271(6) 0.0253(6) -0.0021(5) 0.0034(4) 0.0008(4)

loop_
_atom_type_symbol
_atom_type_description
_atom_type_scat_dispersion_real
_atom_type_scat_dispersion_imag
_atom_type_scat_source
C C 0.0033 0.0016 'International Tables Vol C Tables 4.2.6.8 and 6.1.1.4'
H H 0.0000 0.0000 'International Tables Vol C Tables 4.2.6.8 and 6.1.1.4'
O O 0.0106 0.0060 'International Tables Vol C Tables 4.2.6.8 and 6.1.1.4'

loop_
_geom_angle_atom_site_label_1
_geom_angle_atom_site_label_2
_geom_angle_atom_site_label_3
_geom_angle
C2A O1A H1OA 108.9(12)
C1A O3A C17A 92.73(8)
O3A C1A C14A 118.27(9)
O3A C1A C10A 118.22(9)
C14A C1A C10A 88.99(9)
O3A C1A C2A 91.88(8)
C14A C1A C2A 123.53(9)
C10A C1A C2A 118.82(9)
O1A C2A C3A 111.36(9)
O1A C2A C1A 115.11(9)
C3A C2A C1A 116.86(9)
O1A C2A C17A 110.42(9)
C3A C2A C17A 115.20(9)
C1A C2A C17A 85.50(8)
C4A C3A C8A 118.93(11)
C4A C3A C2A 118.03(10)
C8A C3A C2A 123.03(10)
C5A C4A C3A 120.75(12)
C5A C4A H4AA 119.6
C3A C4A H4AA 119.6
C4A C5A C6A 120.33(12)
C4A C5A H5AA 119.8
C6A C5A H5AA 119.8
C7A C6A C5A 119.54(12)
C7A C6A H6AA 120.2
C5A C6A H6AA 120.2
C6A C7A C8A 120.92(12)
C6A C7A H7AA 119.5
C8A C7A H7AA 119.5
C3A C8A C7A 119.53(11)
C3A C8A C9A 122.36(11)
C7A C8A C9A 118.11(11)
O2A C9A C8A 120.88(12)
O2A C9A C10A 119.61(12)
C8A C9A C10A 119.48(10)
C9A C10A C11A 116.95(10)
C9A C10A C1A 119.13(10)
C11A C10A C1A 88.20(9)
C9A C10A H10A 110.3
C11A C10A H10A 110.3
C1A C10A H10A 110.3
C13A C11A C12A 60.95(9)
C13A C11A C14A 129.22(13)
C12A C11A C14A 126.16(12)
C13A C11A C10A 128.87(12)
C12A C11A C10A 126.69(12)
C14A C11A C10A 89.40(9)
C11A C12A C13A 59.17(9)
C11A C12A H12A 117.9
C13A C12A H12A 117.9
C11A C12A H12B 117.9
C13A C12A H12B 117.9
H12A C12A H12B 115.0
C11A C13A C12A 59.88(8)
C11A C13A H13A 117.8
C12A C13A H13A 117.8
C11A C13A H13B 117.8
C12A C13A H13B 117.8
H13A C13A H13B 114.9
C15A C14A C16A 60.38(10)
C15A C14A C11A 129.98(12)
C16A C14A C11A 125.05(11)
C15A C14A C1A 131.76(11)
C16A C14A C1A 122.17(11)
C11A C14A C1A 90.23(9)
C14A C15A C16A 60.07(9)
C14A C15A H15A 117.8
C16A C15A H15A 117.8
C14A C15A H15B 117.8
C16A C15A H15B 117.8
H15A C15A H15B 114.9
C14A C16A C15A 59.55(9)
C14A C16A H16A 117.8
C15A C16A H16A 117.8
C14A C16A H16B 117.8
C15A C16A H16B 117.8
H16A C16A H16B 115.0
O3A C17A C19A 111.05(9)
O3A C17A C18A 110.03(9)
C19A C17A C18A 112.20(10)
O3A C17A C2A 89.81(8)
C19A C17A C2A 114.74(9)
C18A C17A C2A 116.80(9)
C17A C18A H18A 109.5
C17A C18A H18B 109.5
H18A C18A H18B 109.5
C17A C18A H18C 109.5
H18A C18A H18C 109.5
H18B C18A H18C 109.5
C17A C19A H19A 109.5
C17A C19A H19B 109.5
H19A C19A H19B 109.5
C17A C19A H19C 109.5
H19A C19A H19C 109.5
H19B C19A H19C 109.5
C2B O1B H1OB 107.4(14)
C1B O3B C17B 92.34(8)
O3B C1B C14B 120.50(10)
O3B C1B C2B 92.67(8)
C14B C1B C2B 121.65(10)
O3B C1B C10B 118.68(9)
C14B C1B C10B 88.63(8)
C2B C1B C10B 117.50(9)
O1B C2B C3B 110.71(9)
O1B C2B C1B 115.35(9)
C3B C2B C1B 116.86(9)
O1B C2B C17B 109.20(9)
C3B C2B C17B 118.05(9)
C1B C2B C17B 84.38(8)
C4B C3B C8B 118.36(11)
C4B C3B C2B 118.25(10)
C8B C3B C2B 123.38(10)
C5B C4B C3B 120.94(11)
C5B C4B H4BA 119.5
C3B C4B H4BA 119.5
C4B C5B C6B 120.72(12)
C4B C5B H5BA 119.6
C6B C5B H5BA 119.6
C7B C6B C5B 119.05(12)
C7B C6B H6BA 120.5
C5B C6B H6BA 120.5
C6B C7B C8B 120.94(11)
C6B C7B H7BA 119.5
C8B C7B H7BA 119.5
C7B C8B C3B 119.97(11)
C7B C8B C9B 118.42(10)
C3B C8B C9B 121.61(10)
O2B C9B C8B 120.41(11)
O2B C9B C10B 121.27(11)
C8B C9B C10B 118.30(10)
C9B C10B C11B 116.92(10)
C9B C10B C1B 119.54(10)
C11B C10B C1B 86.30(8)
C9B C10B H10B 110.7
C11B C10B H10B 110.7
C1B C10B H10B 110.7
C13B C11B C12B 60.96(9)
C13B C11B C14B 130.27(11)
C12B C11B C14B 124.35(11)
C13B C11B C10B 129.99(11)
C12B C11B C10B 126.50(11)
C14B C11B C10B 89.02(8)
C11B C12B C13B 59.04(8)
C11B C12B H12C 117.9
C13B C12B H12C 117.9
C11B C12B H12D 117.9
C13B C12B H12D 117.9
H12C C12B H12D 115.0
C11B C13B C12B 59.99(8)
C11B C13B H13C 117.8
C12B C13B H13C 117.8
C11B C13B H13D 117.8
C12B C13B H13D 117.8
H13C C13B H13D 114.9
C15B C14B C16B 60.86(9)
C15B C14B C11B 130.86(11)
C16B C14B C11B 124.55(11)
C15B C14B C1B 131.60(10)
C16B C14B C1B 123.46(10)
C11B C14B C1B 88.98(9)
C14B C15B C16B 59.87(9)
C14B C15B H15C 117.8
C16B C15B H15C 117.8
C14B C15B H15D 117.8
C16B C15B H15D 117.8
H15C C15B H15D 114.9
C14B C16B C15B 59.26(9)
C14B C16B H16C 117.8
C15B C16B H16C 117.8
C14B C16B H16D 117.8
C15B C16B H16D 117.8
H16C C16B H16D 115.0
O3B C17B C18B 109.22(10)
O3B C17B C19B 111.27(9)
C18B C17B C19B 112.30(10)
O3B C17B C2B 90.07(8)
C18B C17B C2B 116.23(10)
C19B C17B C2B 115.49(10)
C17B C18B H18D 109.5
C17B C18B H18E 109.5
H18D C18B H18E 109.5
C17B C18B H18F 109.5
H18D C18B H18F 109.5
H18E C18B H18F 109.5
C17B C19B H19D 109.5
C17B C19B H19E 109.5
H19D C19B H19E 109.5
C17B C19B H19F 109.5
H19D C19B H19F 109.5
H19E C19B H19F 109.5

loop_
_geom_bond_atom_site_label_1
_geom_bond_atom_site_label_2
_geom_bond_distance
O1A C2A 1.4115(13)
O1A H1OA 0.887(19)
O2A C9A 1.2234(15)
O3A C1A 1.4476(13)
O3A C17A 1.4772(13)
C1A C14A 1.5193(16)
C1A C10A 1.5434(15)
C1A C2A 1.5471(15)
C2A C3A 1.5108(16)
C2A C17A 1.5713(15)
C3A C4A 1.4016(16)
C3A C8A 1.4022(16)
C4A C5A 1.3860(18)
C4A H4AA 0.9500
C5A C6A 1.393(2)
C5A H5AA 0.9500
C6A C7A 1.379(2)
C6A H6AA 0.9500
C7A C8A 1.4060(17)
C7A H7AA 0.9500
C8A C9A 1.4852(18)
C9A C10A 1.4988(18)
C10A C11A 1.5411(18)
C10A H10A 1.0000
C11A C13A 1.4927(17)
C11A C12A 1.5036(18)
C11A C14A 1.5104(18)
C12A C13A 1.520(2)
C12A H12A 0.9900
C12A H12B 0.9900
C13A H13A 0.9900
C13A H13B 0.9900
C14A C15A 1.4971(19)
C14A C16A 1.5050(19)
C15A C16A 1.510(2)
C15A H15A 0.9900
C15A H15B 0.9900
C16A H16A 0.9900
C16A H16B 0.9900
C17A C19A 1.5120(16)
C17A C18A 1.5122(16)
C18A H18A 0.9800
C18A H18B 0.9800
C18A H18C 0.9800
C19A H19A 0.9800
C19A H19B 0.9800
C19A H19C 0.9800
O1B C2B 1.4113(14)
O1B H1OB 0.87(2)
O2B C9B 1.2287(14)
O3B C1B 1.4310(13)
O3B C17B 1.4731(14)
C1B C14B 1.5168(16)
C1B C2B 1.5473(16)
C1B C10B 1.5530(15)
C2B C3B 1.5160(16)
C2B C17B 1.5724(16)
C3B C4B 1.3976(17)
C3B C8B 1.4086(15)
C4B C5B 1.3858(18)
C4B H4BA 0.9500
C5B C6B 1.3965(19)
C5B H5BA 0.9500
C6B C7B 1.3794(18)
C6B H6BA 0.9500
C7B C8B 1.4047(17)
C7B H7BA 0.9500
C8B C9B 1.4832(16)
C9B C10B 1.4934(17)
C10B C11B 1.5488(16)
C10B H10B 1.0000
C11B C13B 1.4890(16)
C11B C12B 1.5037(17)
C11B C14B 1.5104(16)
C12B C13B 1.518(2)
C12B H12C 0.9900
C12B H12D 0.9900
C13B H13C 0.9900
C13B H13D 0.9900
C14B C15B 1.4910(18)
C14B C16B 1.5004(18)
C15B C16B 1.515(2)
C15B H15C 0.9900
C15B H15D 0.9900
C16B H16C 0.9900
C16B H16D 0.9900
C17B C18B 1.5108(17)
C17B C19B 1.5155(16)
C18B H18D 0.9800
C18B H18E 0.9800
C18B H18F 0.9800
C19B H19D 0.9800
C19B H19E 0.9800
C19B H19F 0.9800

loop_
_geom_torsion_atom_site_label_1
_geom_torsion_atom_site_label_2
_geom_torsion_atom_site_label_3
_geom_torsion_atom_site_label_4
_geom_torsion
C17A O3A C1A C14A 132.45(10)
C17A O3A C1A C10A -122.13(10)
C17A O3A C1A C2A 2.27(8)
O3A C1A C2A O1A 108.33(9)
C14A C1A C2A O1A -17.85(15)
C10A C1A C2A O1A -127.75(10)
O3A C1A C2A C3A -118.17(10)
C14A C1A C2A C3A 115.65(12)
C10A C1A C2A C3A 5.75(14)
O3A C1A C2A C17A -2.14(8)
C14A C1A C2A C17A -128.32(11)
C10A C1A C2A C17A 121.78(10)
O1A C2A C3A C4A -48.06(13)
C1A C2A C3A C4A 176.79(10)
C17A C2A C3A C4A 78.67(13)
O1A C2A C3A C8A 133.19(11)
C1A C2A C3A C8A -1.96(16)
C17A C2A C3A C8A -100.08(13)
C8A C3A C4A C5A 0.77(17)
C2A C3A C4A C5A -178.03(11)
C3A C4A C5A C6A 0.04(19)
C4A C5A C6A C7A -0.6(2)
C5A C6A C7A C8A 0.3(2)
C4A C3A C8A C7A -1.01(17)
C2A C3A C8A C7A 177.73(11)
C4A C3A C8A C9A 178.42(11)
C2A C3A C8A C9A -2.84(18)
C6A C7A C8A C3A 0.46(19)
C6A C7A C8A C9A -178.99(12)
C3A C8A C9A O2A -174.73(14)
C7A C8A C9A O2A 4.7(2)
C3A C8A C9A C10A 3.65(18)
C7A C8A C9A C10A -176.91(12)
O2A C9A C10A C11A 74.74(17)
C8A C9A C10A C11A -103.67(13)
O2A C9A C10A C1A 178.80(13)
C8A C9A C10A C1A 0.40(17)
O3A C1A C10A C9A 104.72(12)
C14A C1A C10A C9A -133.39(11)
C2A C1A C10A C9A -5.02(15)
O3A C1A C10A C11A -135.18(10)
C14A C1A C10A C11A -13.29(8)
C2A C1A C10A C11A 115.08(10)
C9A C10A C11A C13A -81.12(16)
C1A C10A C11A C13A 156.85(14)
C9A C10A C11A C12A -1.32(17)
C1A C10A C11A C12A -123.36(13)
C9A C10A C11A C14A 135.40(10)
C1A C10A C11A C14A 13.37(8)
C14A C11A C12A C13A 119.33(16)
C10A C11A C12A C13A -118.77(15)
C14A C11A C13A C12A -114.71(16)
C10A C11A C13A C12A 115.48(16)
C13A C11A C14A C15A 52.4(2)
C12A C11A C14A C15A -27.2(2)
C10A C11A C14A C15A -164.32(13)
C13A C11A C14A C16A -26.1(2)
C12A C11A C14A C16A -105.71(16)
C10A C11A C14A C16A 117.20(13)
C13A C11A C14A C1A -156.84(13)
C12A C11A C14A C1A 123.51(13)
C10A C11A C14A C1A -13.58(9)
O3A C1A C14A C15A -74.73(17)
C10A C1A C14A C15A 163.43(15)
C2A C1A C14A C15A 38.9(2)
O3A C1A C14A C16A 2.48(16)
C10A C1A C14A C16A -119.36(12)
C2A C1A C14A C16A 116.13(13)
O3A C1A C14A C11A 135.40(10)
C10A C1A C14A C11A 13.56(9)
C2A C1A C14A C11A -110.96(11)
C11A C14A C15A C16A -112.67(15)
C1A C14A C15A C16A 108.26(16)
C11A C14A C16A C15A 120.27(14)
C1A C14A C16A C15A -123.19(14)
C1A O3A C17A C19A -118.80(10)
C1A O3A C17A C18A 116.36(9)
C1A O3A C17A C2A -2.23(8)
O1A C2A C17A O3A -113.05(9)
C3A C2A C17A O3A 119.74(9)
C1A C2A C17A O3A 2.09(8)
O1A C2A C17A C19A 0.14(13)
C3A C2A C17A C19A -127.07(11)
C1A C2A C17A C19A 115.29(10)
O1A C2A C17A C18A 134.48(10)
C3A C2A C17A C18A 7.27(14)
C1A C2A C17A C18A -110.37(10)
C17B O3B C1B C14B 135.40(10)
C17B O3B C1B C2B 5.83(9)
C17B O3B C1B C10B -117.70(10)
O3B C1B C2B O1B 103.12(10)
C14B C1B C2B O1B -25.60(14)
C10B C1B C2B O1B -132.42(10)
O3B C1B C2B C3B -124.15(10)
C14B C1B C2B C3B 107.13(12)
C10B C1B C2B C3B 0.31(14)
O3B C1B C2B C17B -5.48(8)
C14B C1B C2B C17B -134.20(10)
C10B C1B C2B C17B 118.98(10)
O1B C2B C3B C4B -39.86(14)
C1B C2B C3B C4B -174.65(10)
C17B C2B C3B C4B 86.99(13)
O1B C2B C3B C8B 140.54(11)
C1B C2B C3B C8B 5.74(16)
C17B C2B C3B C8B -92.61(13)
C8B C3B C4B C5B -1.15(19)
C2B C3B C4B C5B 179.22(12)
C3B C4B C5B C6B 0.2(2)
C4B C5B C6B C7B 0.6(2)
C5B C6B C7B C8B -0.5(2)
C6B C7B C8B C3B -0.39(18)
C6B C7B C8B C9B 179.05(12)
C4B C3B C8B C7B 1.22(17)
C2B C3B C8B C7B -179.18(11)
C4B C3B C8B C9B -178.20(11)
C2B C3B C8B C9B 1.40(17)
C7B C8B C9B O2B -12.49(17)
C3B C8B C9B O2B 166.94(11)
C7B C8B C9B C10B 165.85(11)
C3B C8B C9B C10B -14.72(16)
O2B C9B C10B C11B 96.94(14)
C8B C9B C10B C11B -81.39(13)
O2B C9B C10B C1B -161.25(11)
C8B C9B C10B C1B 20.42(15)
O3B C1B C10B C9B 96.93(13)
C14B C1B C10B C9B -138.63(11)
C2B C1B C10B C9B -13.23(15)
O3B C1B C10B C11B -144.07(10)
C14B C1B C10B C11B -19.63(9)
C2B C1B C10B C11B 105.78(10)
C9B C10B C11B C13B -72.82(17)
C1B C10B C11B C13B 165.76(14)
C9B C10B C11B C12B 7.54(17)
C1B C10B C11B C12B -113.88(12)
C9B C10B C11B C14B 141.13(10)
C1B C10B C11B C14B 19.71(9)
C14B C11B C12B C13B 121.07(14)
C10B C11B C12B C13B -120.24(14)
C14B C11B C13B C12B -112.06(15)
C10B C11B C13B C12B 114.98(15)
C13B C11B C14B C15B 44.3(2)
C12B C11B C14B C15B -34.6(2)
C10B C11B C14B C15B -169.79(13)
C13B C11B C14B C16B -35.0(2)
C12B C11B C14B C16B -113.92(15)
C10B C11B C14B C16B 110.93(13)
C13B C11B C14B C1B -166.05(13)
C12B C11B C14B C1B 114.99(13)
C10B C11B C14B C1B -20.16(9)
O3B C1B C14B C15B -67.76(18)
C2B C1B C14B C15B 47.49(19)
C10B C1B C14B C15B 169.35(14)
O3B C1B C14B C16B 11.08(17)
C2B C1B C14B C16B 126.32(12)
C10B C1B C14B C16B -111.82(12)
O3B C1B C14B C11B 143.00(10)
C2B C1B C14B C11B -101.75(11)
C10B C1B C14B C11B 20.11(9)
C11B C14B C15B C16B -112.10(15)
C1B C14B C15B C16B 110.44(15)
C11B C14B C16B C15B 121.71(14)
C1B C14B C16B C15B -122.87(13)
C1B O3B C17B C18B 112.20(10)
C1B O3B C17B C19B -123.26(10)
C1B O3B C17B C2B -5.73(8)
O1B C2B C17B O3B -109.60(9)
C3B C2B C17B O3B 122.83(10)
C1B C2B C17B O3B 5.32(8)
O1B C2B C17B C18B 138.84(10)
C3B C2B C17B C18B 11.26(15)
C1B C2B C17B C18B -106.25(11)
O1B C2B C17B C19B 4.14(14)
C3B C2B C17B C19B -123.44(11)
C1B C2B C17B C19B 119.05(10)
